data_4116973
loop_
_publ_author_name
'Li-Sheng Wang'
'James C. Fettinger'
'Rinaldo Poli'

_publ_section_title
;
 Cyclopentadienylmolybdenum(II) and -(III) Complexes Containing Diene and
 Allyl Ligands. 1. Isomeric Preferences and Isomerization Rates in a Pair
 of Redox-Related Organometallic Complexes
;
_journal_name_full 'Journal of the American Chemical Society'
_journal_page_first 4453
_journal_page_last 4464
_journal_paper_doi 10.1021/ja964078k
_journal_volume 119
_journal_year 1997
_chemical_formula_sum 'C18 H22 Br1.78 Cl0.22 Mo2'
_chemical_formula_weight 580.10
_chemical_name_systematic
;
 ?
;
_space_group_IT_number 14
_symmetry_cell_setting monoclinic
_symmetry_space_group_name_Hall '-P 2ybc'
_symmetry_space_group_name_H-M 'P 1 21/c 1'
_atom_sites_solution_hydrogens geom
_atom_sites_solution_primary direct
_atom_sites_solution_secondary difmap
_audit_creation_method SHELXL
_cell_angle_alpha 90.00
_cell_angle_beta 110.698(8)
_cell_angle_gamma 90.00
_cell_formula_units_Z 2
_cell_length_a 10.6518(15)
_cell_length_b 7.5072(6)
_cell_length_c 11.9581(14)
_cell_measurement_reflns_used 25
_cell_measurement_temperature 153(2)
_cell_measurement_theta_max 19.5
_cell_measurement_theta_min 17.6
_cell_volume 894.51(18)
_computing_cell_refinement 'Enraf-Nonius EXPRESS'
_computing_data_collection 'Enraf-Nonius EXPRESS'
_computing_data_reduction 'Harms XCAD4, Siemens SHELXTL'
_computing_molecular_graphics 'Siemens SHELXTL'
_computing_publication_material 'Siemens SHELXTL'
_computing_structure_refinement 'SHELXL-93 (Sheldrick, 1993)'
_computing_structure_solution 'SHELXS-86 (Sheldrick, 1990)'
_diffrn_ambient_temperature 153(2)
_diffrn_measurement_device 'Enraf-Nonius CAD4'
_diffrn_measurement_method 'omega:2theta scans'
_diffrn_radiation_monochromator graphite
_diffrn_radiation_source 'fine-focus sealed tube'
_diffrn_radiation_type MoK\a
_diffrn_radiation_wavelength 0.71073
_diffrn_reflns_av_R_equivalents 0.0183
_diffrn_reflns_av_sigmaI/netI 0.0124
_diffrn_reflns_limit_h_max 12
_diffrn_reflns_limit_h_min -12
_diffrn_reflns_limit_k_max 8
_diffrn_reflns_limit_k_min -8
_diffrn_reflns_limit_l_max 14
_diffrn_reflns_limit_l_min -14
_diffrn_reflns_number 6012
_diffrn_reflns_theta_max 25.00
_diffrn_reflns_theta_min 3.27
_diffrn_standards_decay_% 0
_diffrn_standards_interval_time 60
_diffrn_standards_number 6
_exptl_absorpt_coefficient_mu 5.396
_exptl_absorpt_correction_T_max 0.1985
_exptl_absorpt_correction_T_min 0.0824
_exptl_absorpt_correction_type empirical
_exptl_crystal_colour Black
_exptl_crystal_density_diffrn 2.154
_exptl_crystal_description Block
_exptl_crystal_F_000 560
_exptl_crystal_size_max 0.500
_exptl_crystal_size_mid 0.500?
_exptl_crystal_size_min 0.300
_refine_diff_density_max 1.095
_refine_diff_density_min -0.970
_refine_diff_density_rms 0.214
_refine_ls_extinction_coef 0.0100(13)
_refine_ls_extinction_expression Fc^*^=3DkFc[1+0.001xFc^2^\l^3^/sin(2\q)]^-1/4^
_refine_ls_extinction_method SHELXL
_refine_ls_goodness_of_fit_all 1.216
_refine_ls_goodness_of_fit_obs 1.224
_refine_ls_matrix_type full
_refine_ls_number_parameters 111
_refine_ls_number_reflns 1571
_refine_ls_number_restraints 8
_refine_ls_restrained_S_all 1.213
_refine_ls_restrained_S_obs 1.222
_refine_ls_R_factor_all 0.0379
_refine_ls_R_factor_obs 0.0373
_refine_ls_shift/esd_max -0.001
_refine_ls_shift/esd_mean 0.000
_refine_ls_structure_factor_coef Fsqd
_refine_ls_weighting_details 'w=3D1/[\s^2^(Fo^2^)+(0.0643P)^2^+1.6696P] where P=3D(Fo^2^+2Fc^2^)/3'
_refine_ls_weighting_scheme calc
_refine_ls_wR_factor_all 0.0994
_refine_ls_wR_factor_obs 0.0988
_reflns_number_observed 1533
_reflns_number_total 1571
_reflns_observed_criterion >2sigma(I)
_cod_data_source_file ja964078k_1.cif
_cod_data_source_block compound_2/3
_cod_depositor_comments
;
The following automatic conversions were performed:

'_refine_ls_weighting_scheme' value 'calc
w=3D1/[\s^2^(Fo^2^)+(0.0643P)^2^+1.6696P] where P=3D(Fo^2^+2Fc^2^)/3'
was changed to 'calc'. New tag '_refine_ls_weighting_details' was
created. The value of the new tag was set to
'w=3D1/[\s^2^(Fo^2^)+(0.0643P)^2^+1.6696P] where
P=3D(Fo^2^+2Fc^2^)/3'.

Automatic conversion script
Id: cif_fix_values 3143 2015-03-26 13:38:13Z robertas 
;
_cod_original_cell_volume 894.5(2)
_cod_database_code 4116973

loop_
_symmetry_equiv_pos_as_xyz
'x, y, z'
'-x, y+1/2, -z+1/2'
'-x, -y, -z'
'x, -y-1/2, z-1/2'

loop_
_atom_site_aniso_label
_atom_site_aniso_U_11
_atom_site_aniso_U_22
_atom_site_aniso_U_33
_atom_site_aniso_U_23
_atom_site_aniso_U_13
_atom_site_aniso_U_12
Mo1 0.0122(3) 0.0179(3) 0.0184(3) 0.00103(12) 0.0027(2) -0.00133(12)
Br1 0.0159(3) 0.0342(4) 0.0277(3) 0.0132(2) 0.0052(2) 0.0000(2)
Cl1 0.0159(3) 0.0342(4) 0.0277(3) 0.0132(2) 0.0052(2) 0.0000(2)
C1 0.032(3) 0.042(3) 0.017(2) 0.001(2) 0.002(2) 0.002(2)
C2 0.029(3) 0.038(3) 0.024(2) -0.012(2) 0.007(2) -0.008(2)
C3 0.042(3) 0.024(2) 0.030(3) -0.008(2) 0.000(2) 0.001(2)
C4 0.033(3) 0.026(3) 0.042(3) -0.003(2) 0.003(2) -0.014(2)
C5 0.023(3) 0.055(3) 0.039(3) -0.014(3) 0.008(2) -0.006(2)
C6 0.027(3) 0.016(2) 0.040(3) 0.000(2) 0.004(2) 0.007(2)
C7 0.030(3) 0.023(2) 0.044(3) -0.010(2) 0.008(2) 0.001(2)
C8 0.028(3) 0.039(3) 0.027(3) -0.012(2) 0.009(2) 0.003(2)
C9 0.023(3) 0.038(4) 0.028(3) 0.000(3) 0.011(2) 0.006(3)
C9A 0.023(3) 0.038(4) 0.028(3) 0.000(3) 0.011(2) 0.006(3)
C8A 0.028(3) 0.039(3) 0.027(3) -0.012(2) 0.009(2) 0.003(2)
C7A 0.030(3) 0.023(2) 0.044(3) -0.010(2) 0.008(2) 0.001(2)

loop_
_atom_site_label
_atom_site_type_symbol
_atom_site_fract_x
_atom_site_fract_y
_atom_site_fract_z
_atom_site_U_iso_or_equiv
_atom_site_thermal_displace_type
_atom_site_occupancy
_atom_site_calc_flag
_atom_site_refinement_flags
_atom_site_disorder_group
Mo1 Mo 0.79617(3) 0.02517(5) 0.92991(3) 0.0169(2) Uani 1 d . .
Br1 Br 1.01531(4) 0.15140(7) 0.89935(4) 0.0266(2) Uani 0.89 d P .
Cl1 Cl 1.01531(4) 0.15140(7) 0.89935(4) 0.0266(2) Uani 0.11 d P .
C1 C 0.6549(5) 0.0012(7) 0.7332(5) 0.0323(11) Uani 1 d . .
H1 H 0.6257(5) 0.1030(7) 0.6836(5) 0.039 Uiso 1 calc R .
C2 C 0.7639(5) -0.1089(7) 0.7432(4) 0.0311(11) Uani 1 d . .
H2 H 0.8207(5) -0.0961(7) 0.6978(4) 0.037 Uiso 1 calc R .
C3 C 0.7778(6) -0.2402(7) 0.8290(5) 0.0355(12) Uani 1 d . .
H3 H 0.8456(6) -0.3291(7) 0.8514(5) 0.043 Uiso 1 calc R .
C4 C 0.6750(5) -0.2209(7) 0.8780(5) 0.0365(12) Uani 1 d . .
H4 H 0.6608(5) -0.2901(7) 0.9390(5) 0.044 Uiso 1 calc R .
C5 C 0.5970(5) -0.0716(9) 0.8134(5) 0.0397(13) Uani 1 d . .
H5 H 0.5178(5) -0.0281(9) 0.8232(5) 0.048 Uiso 1 calc R .
C6 C 0.7090(6) 0.3008(7) 0.8956(5) 0.0301(12) Uani 0.89 d PD 1
H6A H 0.7291(6) 0.3704(7) 0.8337(5) 0.036 Uiso 0.89 calc PR 1
H6B H 0.6145(6) 0.3124(7) 0.8904(5) 0.036 Uiso 0.89 calc PR 1
C7 C 0.8085(5) 0.3077(7) 1.0141(5) 0.0337(12) Uani 0.89 d PD 1
H7A H 0.8910(5) 0.3823(7) 1.0310(5) 0.040 Uiso 0.89 calc PR 1
C8 C 0.7996(11) 0.1857(21) 1.0962(10) 0.0315(12) Uani 0.89 d PD 1
H8A H 0.8756(11) 0.1708(21) 1.1740(10) 0.038 Uiso 0.89 calc PR 1
C9 C 0.6933(8) 0.0589(12) 1.0603(9) 0.029(2) Uani 0.89 d PD 1
H9A H 0.6013(8) 0.1086(12) 1.0281(9) 0.035 Uiso 0.89 calc PR 1
H9B H 0.7014(8) -0.0419(12) 1.1158(9) 0.035 Uiso 0.89 calc PR 1
C10A C 0.5786(53) 0.1245(103) 0.9514(68) 0.085(23) Uiso 0.11 d PD 2
H10A H 0.5543(53) 0.2517(103) 0.9356(68) 0.102 Uiso 0.11 calc PR 2
H10B H 0.5013(53) 0.0422(103) 0.9210(68) 0.102 Uiso 0.11 calc PR 2
C9A C 0.6793(77) 0.0817(130) 1.0663(83) 0.029(2) Uani 0.11 d PD 2
H9AA H 0.6651(77) -0.0135(130) 1.1191(83) 0.035 Uiso 0.11 calc PR 2
C8A C 0.7973(75) 0.1776(148) 1.0973(69) 0.0315(12) Uani 0.11 d PD 2
H8AA H 0.8707(75) 0.1600(148) 1.1763(69) 0.038 Uiso 0.11 calc PR 2
C7A C 0.8085(5) 0.3077(7) 1.0141(5) 0.0337(12) Uani 0.11 d PD 2
H7AA H 0.8957(2596) 0.3702(2596) 1.0354(69) 0.040 Uiso 0.11 calc PR 2
H7AB H 0.7301(2596) 0.3867(2596) 0.9781(69) 0.040 Uiso 0.11 calc PR 2

loop_
_atom_type_symbol
_atom_type_description
_atom_type_scat_dispersion_real
_atom_type_scat_dispersion_imag
_atom_type_scat_source
C C 0.0033 0.0016 'International Tables Vol C Tables 4.2.6.8 and 6.1.1.4'
H H 0.0000 0.0000 'International Tables Vol C Tables 4.2.6.8 and 6.1.1.4'
Br Br -0.2901 2.4595 'International Tables Vol C Tables 4.2.6.8 and 6.1.1.4'
Mo Mo -1.6832 0.6857 'International Tables Vol C Tables 4.2.6.8 and 6.1.1.4'
Cl Cl 0.1484 0.1585 'International Tables Vol C Tables 4.2.6.8 and 6.1.1.4'

loop_
_geom_angle_atom_site_label_1
_geom_angle_atom_site_label_2
_geom_angle_atom_site_label_3
_geom_angle
_geom_angle_site_symmetry_1
_geom_angle_site_symmetry_3
C5 Mo1 C4 38.2(2) . .
C5 Mo1 C9 83.0(3) . .
C4 Mo1 C9 84.8(3) . .
C5 Mo1 C6 86.8(2) . .
C4 Mo1 C6 123.7(2) . .
C9 Mo1 C6 75.4(3) . .
C5 Mo1 C3 60.0(2) . .
C4 Mo1 C3 36.6(2) . .
C9 Mo1 C3 119.8(3) . .
C6 Mo1 C3 138.5(2) . .
C5 Mo1 C8A 114.9(17) . .
C4 Mo1 C8A 118.8(11) . .
C3 Mo1 C8A 149.3(13) . .
C5 Mo1 C1 36.5(2) . .
C4 Mo1 C1 62.8(2) . .
C9 Mo1 C1 114.8(3) . .
C6 Mo1 C1 78.9(2) . .
C3 Mo1 C1 59.6(2) . .
C8A Mo1 C1 136.5(21) . .
C5 Mo1 C8 115.7(3) . .
C4 Mo1 C8 120.4(3) . .
C9 Mo1 C8 36.6(3) . .
C6 Mo1 C8 63.7(3) . .
C3 Mo1 C8 150.9(3) . .
C1 Mo1 C8 136.3(3) . .
C5 Mo1 C7A 117.8(2) . .
C4 Mo1 C7A 145.0(2) . .
C3 Mo1 C7A 174.4(2) . .
C8A Mo1 C7A 35.9(13) . .
C1 Mo1 C7A 115.3(2) . .
C5 Mo1 C7 117.8(2) . .
C4 Mo1 C7 145.0(2) . .
C9 Mo1 C7 63.8(3) . .
C6 Mo1 C7 36.6(2) . .
C3 Mo1 C7 174.4(2) . .
C1 Mo1 C7 115.3(2) . .
C8 Mo1 C7 34.3(3) . .
C5 Mo1 C2 58.5(2) . .
C4 Mo1 C2 60.2(2) . .
C9 Mo1 C2 140.5(3) . .
C6 Mo1 C2 107.9(2) . .
C3 Mo1 C2 34.7(2) . .
C8A Mo1 C2 171.3(21) . .
C1 Mo1 C2 34.8(2) . .
C8 Mo1 C2 170.9(3) . .
C7A Mo1 C2 139.7(2) . .
C7 Mo1 C2 139.7(2) . .
C5 Mo1 C9A 82.8(17) . .
C4 Mo1 C9A 87.0(18) . .
C3 Mo1 C9A 122.5(18) . .
C8A Mo1 C9A 33.9(19) . .
C1 Mo1 C9A 113.3(18) . .
C7A Mo1 C9A 60.8(18) . .
C2 Mo1 C9A 141.0(17) . .
C5 Mo1 C10A 56.7(15) . .
C4 Mo1 C10A 79.1(14) . .
C3 Mo1 C10A 113.4(14) . .
C8A Mo1 C10A 59.3(18) . .
C1 Mo1 C10A 80.6(16) . .
C7A Mo1 C10A 66.6(13) . .
C2 Mo1 C10A 112.9(16) . .
C9A Mo1 C10A 34.0(11) . .
C5 Mo1 Cl1 128.1(2) . 3_757
C4 Mo1 Cl1 90.38(15) . 3_757
C9 Mo1 Cl1 86.8(2) . 3_757
C6 Mo1 Cl1 138.72(14) . 3_757
C3 Mo1 Cl1 82.65(13) . 3_757
C8A Mo1 Cl1 79.0(21) . 3_757
C1 Mo1 Cl1 141.97(14) . 3_757
C8 Mo1 Cl1 79.7(3) . 3_757
C7A Mo1 Cl1 102.13(13) . 3_757
C7 Mo1 Cl1 102.13(13) . 3_757
C2 Mo1 Cl1 109.38(13) . 3_757
C9A Mo1 Cl1 89.9(19) . 3_757
C10A Mo1 Cl1 122.6(17) . 3_757
C5 Mo1 Br1 128.1(2) . 3_757
C4 Mo1 Br1 90.38(15) . 3_757
C9 Mo1 Br1 86.8(2) . 3_757
C6 Mo1 Br1 138.72(14) . 3_757
C3 Mo1 Br1 82.65(13) . 3_757
C8A Mo1 Br1 79.0(21) . 3_757
C1 Mo1 Br1 141.97(14) . 3_757
C8 Mo1 Br1 79.7(3) . 3_757
C7A Mo1 Br1 102.13(13) . 3_757
C7 Mo1 Br1 102.13(13) . 3_757
C2 Mo1 Br1 109.38(13) . 3_757
C9A Mo1 Br1 89.9(19) . 3_757
C10A Mo1 Br1 122.6(17) . 3_757
Cl1 Mo1 Br1 0.00(4) 3_757 3_757
C5 Mo1 Cl1 136.4(2) . .
C4 Mo1 Cl1 135.3(2) . .
C9 Mo1 Cl1 137.1(2) . .
C6 Mo1 Cl1 88.5(2) . .
C3 Mo1 Cl1 98.8(2) . .
C8A Mo1 Cl1 102.0(13) . .
C1 Mo1 Cl1 100.10(14) . .
C8 Mo1 Cl1 100.6(2) . .
C7A Mo1 Cl1 79.45(14) . .
C7 Mo1 Cl1 79.45(14) . .
C2 Mo1 Cl1 82.14(13) . .
C9A Mo1 Cl1 135.8(17) . .
C10A Mo1 Cl1 142.0(15) . .
Cl1 Mo1 Cl1 79.74(2) 3_757 .
Br1 Mo1 Cl1 79.74(2) 3_757 .
C5 Mo1 Br1 136.4(2) . .
C4 Mo1 Br1 135.3(2) . .
C9 Mo1 Br1 137.1(2) . .
C6 Mo1 Br1 88.5(2) . .
C3 Mo1 Br1 98.8(2) . .
C8A Mo1 Br1 102.0(13) . .
C1 Mo1 Br1 100.10(14) . .
C8 Mo1 Br1 100.6(2) . .
C7A Mo1 Br1 79.45(14) . .
C7 Mo1 Br1 79.45(14) . .
C2 Mo1 Br1 82.14(13) . .
C9A Mo1 Br1 135.8(17) . .
C10A Mo1 Br1 142.0(15) . .
Cl1 Mo1 Br1 79.74(2) 3_757 .
Br1 Mo1 Br1 79.74(2) 3_757 .
Cl1 Mo1 Br1 0.00(3) . .
Mo1 Br1 Mo1 100.26(2) 3_757 .
Mo1 Cl1 Mo1 100.26(2) 3_757 .
C2 C1 C5 105.2(5) . .
C2 C1 Mo1 74.7(3) . .
C5 C1 Mo1 67.9(3) . .
C2 C1 H1 127.4(3) . .
C5 C1 H1 127.4(3) . .
Mo1 C1 H1 121.74(13) . .
C3 C2 C1 110.5(5) . .
C3 C2 Mo1 70.3(3) . .
C1 C2 Mo1 70.5(3) . .
C3 C2 H2 124.8(3) . .
C1 C2 H2 124.8(3) . .
Mo1 C2 H2 126.04(12) . .
C2 C3 C4 109.6(5) . .
C2 C3 Mo1 75.0(3) . .
C4 C3 Mo1 68.3(3) . .
C2 C3 H3 125.2(3) . .
C4 C3 H3 125.2(3) . .
Mo1 C3 H3 123.03(13) . .
C3 C4 C5 103.9(5) . .
C3 C4 Mo1 75.1(3) . .
C5 C4 Mo1 70.8(3) . .
C3 C4 H4 128.0(3) . .
C5 C4 H4 128.0(3) . .
Mo1 C4 H4 118.4(2) . .
C1 C5 C4 110.8(5) . .
C1 C5 Mo1 75.5(3) . .
C4 C5 Mo1 71.1(3) . .
C1 C5 H5 124.6(3) . .
C4 C5 H5 124.6(3) . .
Mo1 C5 H5 120.4(2) . .
C7 C6 Mo1 74.9(3) . .
C7 C6 H6A 116.0(3) . .
Mo1 C6 H6A 116.0(2) . .
C7 C6 H6B 116.0(3) . .
Mo1 C6 H6B 115.99(15) . .
H6A C6 H6B 113.0 . .
C8 C7 C6 117.9(6) . .
C8 C7 Mo1 72.2(8) . .
C6 C7 Mo1 68.5(3) . .
C8 C7 H7A 120.5(4) . .
C6 C7 H7A 120.5(3) . .
Mo1 C7 H7A 120.52(13) . .
C7 C8 C9 118.7(6) . .
C7 C8 Mo1 73.5(7) . .
C9 C8 Mo1 67.9(5) . .
C7 C8 H8A 120.1(4) . .
C9 C8 H8A 120.1(4) . .
Mo1 C8 H8A 120.1(3) . .
C8 C9 Mo1 75.5(6) . .
C8 C9 H9A 115.9(5) . .
Mo1 C9 H9A 115.9(2) . .
C8 C9 H9B 115.9(4) . .
Mo1 C9 H9B 115.9(2) . .
H9A C9 H9B 112.9 . .
C9A C10A Mo1 68.5(54) . .
C9A C10A H10A 116.8(53) . .
Mo1 C10A H10A 116.8(15) . .
C9A C10A H10B 116.8(25) . .
Mo1 C10A H10B 116.8(13) . .
H10A C10A H10B 113.8 . .
C8A C9A C10A 116.0(25) . .
C8A C9A Mo1 68.6(30) . .
C10A C9A Mo1 77.5(53) . .
C8A C9A H9AA 122.0(24) . .
C10A C9A H9AA 122.0(20) . .
Mo1 C9A H9AA 122.0(19) . .
C9A C8A C7A 117.5(23) . .
C9A C8A Mo1 77.5(27) . .
C7A C8A Mo1 73.2(47) . .
C9A C8A H8AA 121.2(24) . .
C7A C8A H8AA 121.2(20) . .
Mo1 C8A H8AA 121.2(21) . .
C8A C7A Mo1 70.9(57) . .
C8A C7A H7AA 116.5(100) . .
Mo1 C7A H7AA 116.5(100) . .
C8A C7A H7AB 116.5(100) . .
Mo1 C7A H7AB 116.5(100) . .
H7AA C7A H7AB 113.5(100) . .

loop_
_geom_bond_atom_site_label_1
_geom_bond_atom_site_label_2
_geom_bond_distance
_geom_bond_site_symmetry_2
Mo1 C5 2.209(5) .
Mo1 C4 2.213(5) .
Mo1 C9 2.215(10) .
Mo1 C6 2.246(5) .
Mo1 C3 2.301(5) .
Mo1 C8A 2.30(14) .
Mo1 C1 2.308(5) .
Mo1 C8 2.31(2) .
Mo1 C7A 2.332(5) .
Mo1 C7 2.332(5) .
Mo1 C2 2.361(5) .
Mo1 C9A 2.41(12) .
Mo1 C10A 2.53(8) .
Mo1 Cl1 2.6570(6) 3_757
Mo1 Br1 2.6570(6) 3_757
Mo1 Cl1 2.6613(6) .
Mo1 Br1 2.6613(6) .
Br1 Mo1 2.6570(6) 3_757
Cl1 Mo1 2.6570(6) 3_757
C1 C2 1.396(8) .
C1 C5 1.419(8) .
C1 H1 0.95 .
C2 C3 1.393(8) .
C2 H2 0.95 .
C3 C4 1.419(9) .
C3 H3 0.95 .
C4 C5 1.446(9) .
C4 H4 0.95 .
C5 H5 0.95 .
C6 C7 1.440(8) .
C6 H6A 0.99 .
C6 H6B 0.99 .
C7 C8 1.371(10) .
C7 H7A 1.00 .
C8 C9 1.425(10) .
C8 H8A 1.00 .
C9 H9A 0.99 .
C9 H9B 0.99 .
C10A C9A 1.45(3) .
C10A H10A 0.99 .
C10A H10B 0.99 .
C9A C8A 1.38(3) .
C9A H9AA 1.00 .
C8A C7A 1.43(3) .
C8A H8AA 1.00 .
C7A H7AA 0.99(1000) .
C7A H7AB 0.99(1000) .
